data_7104369
loop_
_publ_author_name
'Ullrich, Matthias'
'Seto, Kelvin S-H'
'Lough, Alan J'
'Stephan, Douglas W'

_publ_section_title
;
 1,4-Addition reactions of frustrated Lewis pairs to 1,3-dienes.
;
_journal_issue 17
_journal_name_full 'Chemical communications (Cambridge, England)'
_journal_page_first 2335
_journal_page_last 2337
_journal_paper_doi 10.1039/b901212e
_journal_volume 34
_journal_year 2009
_chemical_formula_moiety 'C36 H37 B F15 P'
_chemical_formula_sum 'C36 H37 B F15 P'
_chemical_formula_weight 796.44
_space_group_IT_number 4
_symmetry_cell_setting monoclinic
_symmetry_space_group_name_Hall 'P 2yb'
_symmetry_space_group_name_H-M 'P 1 21 1'
_atom_sites_solution_hydrogens geom
_atom_sites_solution_primary direct
_atom_sites_solution_secondary difmap
_audit_creation_method SHELXL-97
_cell_angle_alpha 90.00
_cell_angle_beta 95.096(3)
_cell_angle_gamma 90.00
_cell_formula_units_Z 4
_cell_length_a 14.2350(6)
_cell_length_b 17.4496(9)
_cell_length_c 14.7710(5)
_cell_measurement_reflns_used 24270
_cell_measurement_temperature 150(1)
_cell_measurement_theta_max 27.5
_cell_measurement_theta_min 2.6
_cell_volume 3654.5(3)
_computing_cell_refinement 'Denzo-SMN (Otwinowski & Minor, 1997)'
_computing_data_collection 'Collect (Nonius B.V., 1997-2002)'
_computing_data_reduction Denzo-SMN
_computing_molecular_graphics 'PLATON (Spek, 2003)'
_computing_publication_material 'SHELXTL V6.1'
_computing_structure_refinement 'SHELXTL V6.1 (Sheldrick, 2008)'
_computing_structure_solution 'SIR-92 (Altomare et al., 1994)'
_diffrn_ambient_temperature 150(2)
_diffrn_detector_area_resol_mean 9
_diffrn_measured_fraction_theta_full 0.988
_diffrn_measured_fraction_theta_max 0.988
_diffrn_measurement_device_type 'Nonius KappaCCD'
_diffrn_measurement_method '\f scans and \w scans with \k offsets'
_diffrn_radiation_monochromator graphite
_diffrn_radiation_source 'fine-focus sealed tube'
_diffrn_radiation_type MoK\a
_diffrn_radiation_wavelength 0.71073
_diffrn_reflns_av_R_equivalents 0.0000
_diffrn_reflns_av_sigmaI/netI 0.0893
_diffrn_reflns_limit_h_max 18
_diffrn_reflns_limit_h_min -18
_diffrn_reflns_limit_k_max 22
_diffrn_reflns_limit_k_min -21
_diffrn_reflns_limit_l_max 19
_diffrn_reflns_limit_l_min 0
_diffrn_reflns_number 14474
_diffrn_reflns_theta_full 27.51
_diffrn_reflns_theta_max 27.51
_diffrn_reflns_theta_min 2.71
_diffrn_standards_number 0
_exptl_absorpt_coefficient_mu 0.178
_exptl_absorpt_correction_T_max 0.940
_exptl_absorpt_correction_T_min 0.866
_exptl_absorpt_correction_type multi-scan
_exptl_absorpt_process_details
;
multi-scan from symmetry-related measurements
Sortav (Blessing 1995)
;
_exptl_crystal_colour colourless
_exptl_crystal_density_diffrn 1.448
_exptl_crystal_density_method 'not measured'
_exptl_crystal_description block
_exptl_crystal_F_000 1632
_exptl_crystal_size_max 0.30
_exptl_crystal_size_mid 0.30
_exptl_crystal_size_min 0.26
_refine_diff_density_max 0.766
_refine_diff_density_min -0.279
_refine_diff_density_rms 0.063
_refine_ls_abs_structure_details 'Flack H D (1983), Acta Cryst. A39, 876-881'
_refine_ls_abs_structure_Flack 0.48(10)
_refine_ls_extinction_method none
_refine_ls_goodness_of_fit_ref 1.045
_refine_ls_hydrogen_treatment constr
_refine_ls_matrix_type full
_refine_ls_number_parameters 978
_refine_ls_number_reflns 14474
_refine_ls_number_restraints 1
_refine_ls_restrained_S_all 1.045
_refine_ls_R_factor_all 0.1062
_refine_ls_R_factor_gt 0.0548
_refine_ls_shift/su_max 0.001
_refine_ls_shift/su_mean 0.000
_refine_ls_structure_factor_coef Fsqd
_refine_ls_weighting_details 'calc w=1/[\s^2^(Fo^2^)+(0.0601P)^2^] where P=(Fo^2^+2Fc^2^)/3'
_refine_ls_weighting_scheme calc
_refine_ls_wR_factor_gt 0.1162
_refine_ls_wR_factor_ref 0.1333
_reflns_number_gt 9224
_reflns_number_total 14474
_reflns_threshold_expression I>2\s(I)
_cod_data_source_file b901212e.txt
_cod_data_source_block t-Bu3P(CH2C(Me)-C(Me)CH2)B(C6F5)3
_cod_depositor_comments
;
The following automatic conversions were performed:
'_symmetry_cell_setting' value 'Monoclinic' changed to 'monoclinic'
according to '/home/saulius/struct/CIF-dictionaries/cif_core.dic'
dictionary named 'cif_core.dic' version 2.4.1 from 2010-06-29.

Automatic conversion script
Id: cif_fix_enum 1527 2010-12-29 10:47:43Z saulius 
;
_cod_original_sg_symbol_H-M 'P 21'
_cod_database_code 7104369

loop_
_symmetry_equiv_pos_as_xyz
'x, y, z'
'-x, y+1/2, -z'

loop_
_atom_site_label
_atom_site_type_symbol
_atom_site_fract_x
_atom_site_fract_y
_atom_site_fract_z
_atom_site_U_iso_or_equiv
_atom_site_adp_type
_atom_site_occupancy
_atom_site_symmetry_multiplicity
_atom_site_calc_flag
_atom_site_refinement_flags
_atom_site_disorder_assembly
_atom_site_disorder_group
C1A C 0.6373(3) 0.3238(2) 0.8552(3) 0.0308(9) Uani 1 1 d . . .
H1AA H 0.6940 0.3398 0.8943 0.037 Uiso 1 1 calc R . .
H1AB H 0.6119 0.3707 0.8240 0.037 Uiso 1 1 calc R . .
C2A C 0.5647(3) 0.2994(2) 0.9192(3) 0.0323(10) Uani 1 1 d . . .
C3A C 0.4760(3) 0.3234(2) 0.9102(3) 0.0295(9) Uani 1 1 d . . .
C4A C 0.4323(3) 0.3734(2) 0.8345(2) 0.0306(10) Uani 1 1 d . . .
H4AA H 0.3827 0.3432 0.7993 0.037 Uiso 1 1 calc R . .
H4AB H 0.4814 0.3851 0.7932 0.037 Uiso 1 1 calc R . .
C5A C 0.5998(3) 0.2493(3) 0.9986(3) 0.0499(13) Uani 1 1 d . . .
H5AA H 0.5842 0.2733 1.0554 0.075 Uiso 1 1 calc R . .
H5AB H 0.6683 0.2433 0.9996 0.075 Uiso 1 1 calc R . .
H5AC H 0.5696 0.1989 0.9923 0.075 Uiso 1 1 calc R . .
C6A C 0.4098(3) 0.2982(3) 0.9792(3) 0.0383(10) Uani 1 1 d . . .
H6AA H 0.4386 0.3089 1.0407 0.058 Uiso 1 1 calc R . .
H6AB H 0.3976 0.2431 0.9727 0.058 Uiso 1 1 calc R . .
H6AC H 0.3501 0.3263 0.9691 0.058 Uiso 1 1 calc R . .
P1A P 0.67947(7) 0.26175(6) 0.76607(7) 0.0287(2) Uani 1 1 d . . .
C11A C 0.5806(3) 0.2065(2) 0.7022(3) 0.0349(10) Uani 1 1 d . . .
C12A C 0.6180(3) 0.1439(3) 0.6419(3) 0.0431(11) Uani 1 1 d . . .
H12A H 0.5656 0.1223 0.6026 0.065 Uiso 1 1 calc R . .
H12B H 0.6480 0.1034 0.6803 0.065 Uiso 1 1 calc R . .
H12C H 0.6644 0.1662 0.6044 0.065 Uiso 1 1 calc R . .
C13A C 0.5174(3) 0.2606(3) 0.6388(3) 0.0413(11) Uani 1 1 d . . .
H13A H 0.4629 0.2320 0.6112 0.062 Uiso 1 1 calc R . .
H13B H 0.5541 0.2805 0.5908 0.062 Uiso 1 1 calc R . .
H13C H 0.4955 0.3034 0.6743 0.062 Uiso 1 1 calc R . .
C14A C 0.5151(3) 0.1704(3) 0.7690(3) 0.0411(11) Uani 1 1 d . . .
H14A H 0.4711 0.1349 0.7359 0.062 Uiso 1 1 calc R . .
H14B H 0.4796 0.2109 0.7966 0.062 Uiso 1 1 calc R . .
H14C H 0.5532 0.1424 0.8167 0.062 Uiso 1 1 calc R . .
C21A C 0.7736(3) 0.1940(3) 0.8180(3) 0.0419(12) Uani 1 1 d . . .
C22A C 0.8376(3) 0.1666(3) 0.7461(3) 0.0561(15) Uani 1 1 d . . .
H22A H 0.8817 0.1280 0.7729 0.084 Uiso 1 1 calc R . .
H22B H 0.8730 0.2103 0.7249 0.084 Uiso 1 1 calc R . .
H22C H 0.7989 0.1441 0.6947 0.084 Uiso 1 1 calc R . .
C23A C 0.7298(3) 0.1227(3) 0.8594(3) 0.0482(12) Uani 1 1 d . . .
H23A H 0.7800 0.0873 0.8818 0.072 Uiso 1 1 calc R . .
H23B H 0.6875 0.0971 0.8128 0.072 Uiso 1 1 calc R . .
H23C H 0.6939 0.1384 0.9100 0.072 Uiso 1 1 calc R . .
C24A C 0.8356(3) 0.2320(3) 0.8954(3) 0.0511(13) Uani 1 1 d . . .
H24A H 0.8879 0.1977 0.9155 0.077 Uiso 1 1 calc R . .
H24B H 0.7979 0.2423 0.9464 0.077 Uiso 1 1 calc R . .
H24C H 0.8608 0.2803 0.8738 0.077 Uiso 1 1 calc R . .
C31A C 0.7334(3) 0.3343(2) 0.6906(3) 0.0315(9) Uani 1 1 d . . .
C32A C 0.7574(3) 0.3003(3) 0.5990(3) 0.0425(11) Uani 1 1 d . . .
H32A H 0.7904 0.3389 0.5654 0.064 Uiso 1 1 calc R . .
H32B H 0.6991 0.2852 0.5633 0.064 Uiso 1 1 calc R . .
H32C H 0.7980 0.2553 0.6102 0.064 Uiso 1 1 calc R . .
C33A C 0.8235(3) 0.3676(3) 0.7397(3) 0.0482(13) Uani 1 1 d . . .
H33A H 0.8413 0.4142 0.7085 0.072 Uiso 1 1 calc R . .
H33B H 0.8745 0.3299 0.7394 0.072 Uiso 1 1 calc R . .
H33C H 0.8124 0.3799 0.8026 0.072 Uiso 1 1 calc R . .
C34A C 0.6661(3) 0.4041(3) 0.6697(3) 0.0371(10) Uani 1 1 d . . .
H34A H 0.6936 0.4386 0.6268 0.056 Uiso 1 1 calc R . .
H34B H 0.6578 0.4317 0.7262 0.056 Uiso 1 1 calc R . .
H34C H 0.6047 0.3857 0.6430 0.056 Uiso 1 1 calc R . .
B1A B 0.3846(3) 0.4559(3) 0.8641(3) 0.0278(10) Uani 1 1 d . . .
C41A C 0.4532(3) 0.4815(2) 0.9563(3) 0.0289(9) Uani 1 1 d . . .
C42A C 0.4316(3) 0.4793(2) 1.0455(3) 0.0314(10) Uani 1 1 d . . .
F42A F 0.34222(16) 0.46424(14) 1.06591(14) 0.0365(6) Uani 1 1 d . . .
C43A C 0.4967(3) 0.4882(2) 1.1198(3) 0.0372(11) Uani 1 1 d . . .
F43A F 0.46991(19) 0.48397(16) 1.20453(16) 0.0522(7) Uani 1 1 d . . .
C44A C 0.5895(3) 0.5016(3) 1.1053(3) 0.0452(12) Uani 1 1 d . . .
F44A F 0.65436(19) 0.50903(18) 1.17927(18) 0.0617(8) Uani 1 1 d . . .
C45A C 0.6149(3) 0.5058(3) 1.0209(3) 0.0399(11) Uani 1 1 d . . .
F45A F 0.70639(17) 0.51851(19) 1.0046(2) 0.0626(8) Uani 1 1 d . . .
C46A C 0.5487(3) 0.4962(2) 0.9483(3) 0.0334(10) Uani 1 1 d . . .
F46A F 0.58079(15) 0.50028(14) 0.86406(15) 0.0396(6) Uani 1 1 d . . .
C51A C 0.2705(3) 0.4538(2) 0.8789(2) 0.0289(9) Uani 1 1 d . . .
C52A C 0.2257(3) 0.5201(3) 0.9041(3) 0.0324(10) Uani 1 1 d . . .
F52A F 0.27852(16) 0.58450(14) 0.92412(15) 0.0382(6) Uani 1 1 d . . .
C53A C 0.1311(3) 0.5284(3) 0.9123(3) 0.0362(10) Uani 1 1 d . . .
F53A F 0.09453(18) 0.59646(16) 0.93681(18) 0.0520(7) Uani 1 1 d . . .
C54A C 0.0726(3) 0.4675(3) 0.8937(3) 0.0387(11) Uani 1 1 d . . .
F54A F -0.02145(16) 0.47256(18) 0.89995(18) 0.0575(8) Uani 1 1 d . . .
C55A C 0.1114(3) 0.3988(3) 0.8676(3) 0.0376(11) Uani 1 1 d . . .
F55A F 0.05550(17) 0.33819(18) 0.84927(19) 0.0563(7) Uani 1 1 d . . .
C56A C 0.2080(3) 0.3946(3) 0.8606(3) 0.0330(10) Uani 1 1 d . . .
F56A F 0.23596(16) 0.32477(14) 0.83456(17) 0.0442(6) Uani 1 1 d . . .
C61A C 0.3914(3) 0.5188(2) 0.7809(3) 0.0293(9) Uani 1 1 d . . .
C62A C 0.4212(3) 0.5941(3) 0.7903(3) 0.0319(10) Uani 1 1 d . . .
F62A F 0.45465(17) 0.62310(13) 0.87102(15) 0.0396(6) Uani 1 1 d . . .
C63A C 0.4205(3) 0.6466(3) 0.7187(3) 0.0414(11) Uani 1 1 d . . .
F63A F 0.45008(19) 0.71934(15) 0.73404(17) 0.0499(7) Uani 1 1 d . . .
C64A C 0.3899(3) 0.6235(3) 0.6323(3) 0.0425(12) Uani 1 1 d . . .
F64A F 0.3887(2) 0.67444(17) 0.56300(17) 0.0618(8) Uani 1 1 d . . .
C65A C 0.3594(3) 0.5502(3) 0.6189(3) 0.0401(11) Uani 1 1 d . . .
F65A F 0.3264(2) 0.52734(17) 0.53399(16) 0.0570(8) Uani 1 1 d . . .
C66A C 0.3597(3) 0.5001(2) 0.6915(3) 0.0321(10) Uani 1 1 d . . .
F66A F 0.32426(17) 0.42922(15) 0.67268(15) 0.0433(6) Uani 1 1 d . . .
C1B C 0.1101(3) 0.2277(2) 0.3744(3) 0.0317(10) Uani 1 1 d . . .
H1BA H 0.0477 0.2179 0.3412 0.038 Uiso 1 1 calc R . .
H1BB H 0.1360 0.1770 0.3935 0.038 Uiso 1 1 calc R . .
C2B C 0.0907(3) 0.2694(2) 0.4611(3) 0.0297(9) Uani 1 1 d . . .
C3B C 0.1329(3) 0.2480(2) 0.5432(2) 0.0278(9) Uani 1 1 d . . .
C4B C 0.2029(3) 0.1826(2) 0.5584(3) 0.0281(9) Uani 1 1 d . . .
H4BA H 0.2551 0.2002 0.6023 0.034 Uiso 1 1 calc R . .
H4BB H 0.2301 0.1723 0.5002 0.034 Uiso 1 1 calc R . .
C5B C 0.0125(3) 0.3283(3) 0.4521(3) 0.0407(11) Uani 1 1 d . . .
H5BA H -0.0068 0.3406 0.5125 0.061 Uiso 1 1 calc R . .
H5BB H -0.0415 0.3075 0.4141 0.061 Uiso 1 1 calc R . .
H5BC H 0.0351 0.3748 0.4240 0.061 Uiso 1 1 calc R . .
C6B C 0.1166(3) 0.2910(3) 0.6290(3) 0.0389(11) Uani 1 1 d . . .
H6BA H 0.0499 0.3053 0.6278 0.058 Uiso 1 1 calc R . .
H6BB H 0.1556 0.3373 0.6331 0.058 Uiso 1 1 calc R . .
H6BC H 0.1336 0.2582 0.6818 0.058 Uiso 1 1 calc R . .
P1B P 0.18689(8) 0.26476(7) 0.28845(7) 0.0329(3) Uani 1 1 d . . .
C11B C 0.2744(3) 0.3377(3) 0.3394(3) 0.0433(11) Uani 1 1 d . . .
C12B C 0.3542(4) 0.3517(3) 0.2794(4) 0.0623(15) Uani 1 1 d . . .
H12D H 0.3900 0.3971 0.3011 0.093 Uiso 1 1 calc R . .
H12E H 0.3279 0.3601 0.2166 0.093 Uiso 1 1 calc R . .
H12F H 0.3960 0.3070 0.2818 0.093 Uiso 1 1 calc R . .
C13B C 0.3178(3) 0.3133(3) 0.4341(3) 0.0462(12) Uani 1 1 d . . .
H13D H 0.3656 0.3508 0.4564 0.069 Uiso 1 1 calc R . .
H13E H 0.3471 0.2628 0.4301 0.069 Uiso 1 1 calc R . .
H13F H 0.2683 0.3109 0.4760 0.069 Uiso 1 1 calc R . .
C14B C 0.2243(4) 0.4146(3) 0.3535(3) 0.0504(13) Uani 1 1 d . . .
H14D H 0.2688 0.4505 0.3851 0.076 Uiso 1 1 calc R . .
H14E H 0.1710 0.4062 0.3900 0.076 Uiso 1 1 calc R . .
H14F H 0.2011 0.4359 0.2943 0.076 Uiso 1 1 calc R . .
C21B C 0.1071(3) 0.3067(3) 0.1914(3) 0.0431(12) Uani 1 1 d . . .
C22B C 0.1607(4) 0.3558(3) 0.1255(3) 0.0553(14) Uani 1 1 d . . .
H22D H 0.1169 0.3725 0.0744 0.083 Uiso 1 1 calc R . .
H22E H 0.2113 0.3253 0.1027 0.083 Uiso 1 1 calc R . .
H22F H 0.1878 0.4008 0.1578 0.083 Uiso 1 1 calc R . .
C23B C 0.0333(3) 0.3573(3) 0.2293(3) 0.0496(13) Uani 1 1 d . . .
H23D H -0.0018 0.3850 0.1794 0.074 Uiso 1 1 calc R . .
H23E H 0.0642 0.3941 0.2722 0.074 Uiso 1 1 calc R . .
H23F H -0.0103 0.3254 0.2607 0.074 Uiso 1 1 calc R . .
C24B C 0.0556(3) 0.2431(3) 0.1359(3) 0.0494(13) Uani 1 1 d . . .
H24D H 0.0108 0.2658 0.0893 0.074 Uiso 1 1 calc R . .
H24E H 0.0216 0.2106 0.1762 0.074 Uiso 1 1 calc R . .
H24F H 0.1015 0.2119 0.1066 0.074 Uiso 1 1 calc R . .
C31B C 0.2496(3) 0.1761(3) 0.2484(3) 0.0449(12) Uani 1 1 d . . .
C32B C 0.2925(4) 0.1912(3) 0.1584(3) 0.0596(15) Uani 1 1 d . . .
H32D H 0.3290 0.1463 0.1423 0.089 Uiso 1 1 calc R . .
H32E H 0.3340 0.2360 0.1651 0.089 Uiso 1 1 calc R . .
H32F H 0.2419 0.2008 0.1104 0.089 Uiso 1 1 calc R . .
C33B C 0.1812(4) 0.1074(3) 0.2351(3) 0.0520(13) Uani 1 1 d . . .
H33D H 0.2137 0.0642 0.2093 0.078 Uiso 1 1 calc R . .
H33E H 0.1266 0.1221 0.1937 0.078 Uiso 1 1 calc R . .
H33F H 0.1600 0.0925 0.2939 0.078 Uiso 1 1 calc R . .
C34B C 0.3294(3) 0.1513(3) 0.3202(3) 0.0551(14) Uani 1 1 d . . .
H34D H 0.3598 0.1049 0.2994 0.083 Uiso 1 1 calc R . .
H34E H 0.3030 0.1408 0.3779 0.083 Uiso 1 1 calc R . .
H34F H 0.3762 0.1925 0.3288 0.083 Uiso 1 1 calc R . .
B1B B 0.1626(3) 0.1003(3) 0.5963(3) 0.0249(10) Uani 1 1 d . . .
C41B C 0.0695(3) 0.0784(2) 0.5252(2) 0.0239(8) Uani 1 1 d . . .
C42B C -0.0151(3) 0.1179(2) 0.5281(2) 0.0289(9) Uani 1 1 d . . .
F42B F -0.02862(15) 0.16598(14) 0.59647(14) 0.0333(5) Uani 1 1 d . . .
C43B C -0.0906(3) 0.1111(3) 0.4636(3) 0.0404(11) Uani 1 1 d . . .
F43B F -0.17060(17) 0.15118(19) 0.47129(18) 0.0615(9) Uani 1 1 d . . .
C44B C -0.0842(3) 0.0643(3) 0.3907(3) 0.0458(13) Uani 1 1 d . . .
F44B F -0.15726(18) 0.0559(2) 0.3251(2) 0.0764(11) Uani 1 1 d . . .
C45B C -0.0032(3) 0.0221(3) 0.3842(3) 0.0347(10) Uani 1 1 d . . .
F45B F 0.00420(17) -0.02538(16) 0.31305(16) 0.0489(7) Uani 1 1 d . . .
C46B C 0.0701(3) 0.0313(2) 0.4497(3) 0.0279(9) Uani 1 1 d . . .
F46B F 0.15012(15) -0.00868(14) 0.43479(14) 0.0370(6) Uani 1 1 d . . .
C51B C 0.1386(3) 0.1023(2) 0.7044(2) 0.0246(8) Uani 1 1 d . . .
C52B C 0.0625(3) 0.0682(2) 0.7414(3) 0.0291(9) Uani 1 1 d . . .
F52B F -0.00586(14) 0.03195(13) 0.68697(14) 0.0337(5) Uani 1 1 d . . .
C53B C 0.0504(3) 0.0656(2) 0.8331(3) 0.0323(10) Uani 1 1 d . . .
F53B F -0.02539(16) 0.03030(14) 0.86355(15) 0.0393(6) Uani 1 1 d . . .
C54B C 0.1144(3) 0.1009(3) 0.8942(3) 0.0343(10) Uani 1 1 d . . .
F54B F 0.10311(18) 0.09986(16) 0.98367(15) 0.0469(7) Uani 1 1 d . . .
C55B C 0.1910(3) 0.1352(2) 0.8621(3) 0.0301(10) Uani 1 1 d . . .
F55B F 0.25639(19) 0.16810(16) 0.92165(15) 0.0502(7) Uani 1 1 d . . .
C56B C 0.2030(3) 0.1341(2) 0.7720(3) 0.0324(10) Uani 1 1 d . . .
F56B F 0.28331(15) 0.16643(14) 0.74790(15) 0.0374(6) Uani 1 1 d . . .
C61B C 0.2448(3) 0.0321(2) 0.5960(2) 0.0242(8) Uani 1 1 d . . .
C62B C 0.2252(3) -0.0424(2) 0.6168(3) 0.0282(9) Uani 1 1 d . . .
F62B F 0.13596(15) -0.05921(13) 0.63893(17) 0.0390(6) Uani 1 1 d . . .
C63B C 0.2853(3) -0.1040(2) 0.6163(3) 0.0333(10) Uani 1 1 d . . .
F63B F 0.25616(18) -0.17564(14) 0.63350(19) 0.0535(7) Uani 1 1 d . . .
C64B C 0.3750(3) -0.0920(3) 0.5934(3) 0.0362(11) Uani 1 1 d . . .
F64B F 0.43623(17) -0.15120(15) 0.5895(2) 0.0545(7) Uani 1 1 d . . .
C65B C 0.4027(3) -0.0197(3) 0.5735(3) 0.0346(10) Uani 1 1 d . . .
F65B F 0.49076(16) -0.00736(16) 0.55091(19) 0.0512(7) Uani 1 1 d . . .
C66B C 0.3388(3) 0.0405(2) 0.5746(3) 0.0309(10) Uani 1 1 d . . .
F66B F 0.37456(15) 0.10913(14) 0.55269(16) 0.0377(6) Uani 1 1 d . . .

loop_
_atom_site_aniso_label
_atom_site_aniso_U_11
_atom_site_aniso_U_22
_atom_site_aniso_U_33
_atom_site_aniso_U_23
_atom_site_aniso_U_13
_atom_site_aniso_U_12
C1A 0.034(2) 0.032(2) 0.027(2) 0.0039(18) 0.0043(17) 0.0020(19)
C2A 0.042(3) 0.029(2) 0.027(2) 0.0024(18) 0.0116(19) 0.005(2)
C3A 0.036(2) 0.024(2) 0.030(2) -0.0096(18) 0.0110(18) -0.0008(19)
C4A 0.035(2) 0.032(3) 0.026(2) -0.0033(18) 0.0080(18) -0.0018(19)
C5A 0.057(3) 0.056(3) 0.040(2) 0.015(2) 0.025(2) 0.018(3)
C6A 0.048(3) 0.030(2) 0.039(2) -0.001(2) 0.015(2) -0.001(2)
P1A 0.0295(5) 0.0292(6) 0.0286(5) 0.0051(5) 0.0094(4) 0.0020(5)
C11A 0.041(2) 0.030(2) 0.035(2) -0.0054(19) 0.0108(19) -0.004(2)
C12A 0.057(3) 0.032(3) 0.043(3) -0.003(2) 0.017(2) -0.001(2)
C13A 0.045(2) 0.039(3) 0.039(2) -0.007(2) -0.002(2) -0.007(2)
C14A 0.041(2) 0.036(3) 0.048(3) -0.004(2) 0.011(2) -0.009(2)
C21A 0.040(3) 0.044(3) 0.043(3) 0.012(2) 0.012(2) 0.013(2)
C22A 0.050(3) 0.067(4) 0.055(3) 0.026(3) 0.029(2) 0.036(3)
C23A 0.050(3) 0.045(3) 0.053(3) 0.020(2) 0.019(2) 0.018(2)
C24A 0.037(3) 0.071(4) 0.045(3) 0.019(3) 0.004(2) 0.010(2)
C31A 0.032(2) 0.034(3) 0.029(2) 0.0068(19) 0.0074(17) -0.0008(19)
C32A 0.047(3) 0.049(3) 0.034(2) 0.007(2) 0.017(2) -0.003(2)
C33A 0.043(3) 0.056(3) 0.048(3) 0.005(2) 0.017(2) -0.010(2)
C34A 0.051(3) 0.034(3) 0.027(2) 0.0104(19) 0.0096(19) -0.002(2)
B1A 0.033(3) 0.022(3) 0.029(2) 0.000(2) 0.006(2) 0.001(2)
C41A 0.035(2) 0.020(2) 0.032(2) -0.0024(17) 0.0085(18) 0.0005(18)
C42A 0.028(2) 0.025(2) 0.041(2) -0.0034(19) 0.0040(19) -0.0034(18)
F42A 0.0440(14) 0.0384(15) 0.0283(12) -0.0011(11) 0.0095(10) -0.0051(11)
C43A 0.056(3) 0.024(2) 0.030(2) -0.0031(19) -0.003(2) -0.008(2)
F43A 0.0701(18) 0.0532(18) 0.0322(13) 0.0032(12) -0.0010(13) -0.0210(14)
C44A 0.047(3) 0.043(3) 0.042(3) -0.004(2) -0.011(2) -0.013(2)
F44A 0.0585(17) 0.072(2) 0.0505(16) -0.0034(15) -0.0202(14) -0.0178(16)
C45A 0.032(2) 0.041(3) 0.046(3) -0.006(2) -0.004(2) -0.005(2)
F45A 0.0334(15) 0.079(2) 0.0739(19) -0.0172(17) -0.0023(13) -0.0128(15)
C46A 0.033(2) 0.030(2) 0.037(2) -0.006(2) 0.0034(19) 0.0012(19)
F46A 0.0352(13) 0.0447(16) 0.0398(13) -0.0066(12) 0.0087(11) -0.0022(12)
C51A 0.036(2) 0.031(2) 0.0193(19) 0.0025(17) 0.0053(17) 0.001(2)
C52A 0.032(2) 0.037(3) 0.029(2) -0.0017(19) 0.0057(18) -0.003(2)
F52A 0.0384(13) 0.0355(15) 0.0421(14) -0.0088(11) 0.0107(11) -0.0007(11)
C53A 0.036(2) 0.037(3) 0.036(2) -0.005(2) 0.0066(19) 0.012(2)
F53A 0.0482(15) 0.0485(18) 0.0613(17) -0.0088(14) 0.0150(13) 0.0157(14)
C54A 0.024(2) 0.059(3) 0.033(2) 0.002(2) 0.0056(18) 0.007(2)
F54A 0.0282(14) 0.084(2) 0.0611(17) -0.0090(16) 0.0059(12) 0.0041(14)
C55A 0.032(2) 0.044(3) 0.035(2) -0.005(2) -0.0007(19) -0.003(2)
F55A 0.0334(14) 0.0612(19) 0.0740(19) -0.0161(16) 0.0026(13) -0.0119(14)
C56A 0.034(2) 0.032(3) 0.034(2) -0.009(2) 0.0062(19) -0.003(2)
F56A 0.0369(13) 0.0371(16) 0.0583(16) -0.0137(13) 0.0031(12) -0.0031(12)
C61A 0.0234(19) 0.036(3) 0.030(2) -0.0072(19) 0.0074(17) -0.0060(18)
C62A 0.033(2) 0.036(3) 0.027(2) -0.0043(19) 0.0098(18) 0.000(2)
F62A 0.0554(15) 0.0312(14) 0.0328(13) -0.0074(11) 0.0080(11) -0.0060(12)
C63A 0.043(3) 0.038(3) 0.046(3) -0.004(2) 0.014(2) -0.006(2)
F63A 0.0665(18) 0.0336(16) 0.0503(15) 0.0040(12) 0.0097(13) -0.0125(14)
C64A 0.043(3) 0.050(3) 0.035(2) 0.011(2) 0.010(2) -0.006(2)
F64A 0.087(2) 0.060(2) 0.0379(15) 0.0135(14) 0.0045(14) -0.0125(17)
C65A 0.046(3) 0.048(3) 0.027(2) -0.002(2) 0.006(2) 0.003(2)
F65A 0.0709(18) 0.069(2) 0.0292(13) -0.0019(14) -0.0046(13) -0.0066(16)
C66A 0.037(2) 0.024(2) 0.035(2) -0.0093(19) 0.0027(19) -0.0018(19)
F66A 0.0545(15) 0.0413(16) 0.0326(13) -0.0058(11) -0.0043(11) -0.0102(13)
C1B 0.037(2) 0.029(2) 0.030(2) 0.0067(18) 0.0055(18) 0.0014(19)
C2B 0.031(2) 0.026(2) 0.033(2) -0.0041(19) 0.0062(17) 0.0000(19)
C3B 0.032(2) 0.023(2) 0.029(2) -0.0022(17) 0.0080(17) 0.0030(18)
C4B 0.031(2) 0.032(2) 0.0220(19) -0.0027(17) 0.0013(17) 0.0008(18)
C5B 0.043(3) 0.044(3) 0.036(2) 0.004(2) 0.008(2) 0.017(2)
C6B 0.049(3) 0.031(3) 0.037(2) -0.0027(19) 0.005(2) 0.005(2)
P1B 0.0414(6) 0.0304(6) 0.0276(5) 0.0031(5) 0.0070(5) 0.0009(5)
C11B 0.045(3) 0.040(3) 0.046(3) 0.007(2) 0.008(2) -0.009(2)
C12B 0.065(3) 0.061(4) 0.060(3) 0.020(3) 0.006(3) -0.020(3)
C13B 0.045(3) 0.050(3) 0.043(3) 0.002(2) 0.003(2) -0.013(2)
C14B 0.070(3) 0.032(3) 0.048(3) -0.003(2) -0.004(2) -0.012(2)
C21B 0.058(3) 0.036(3) 0.034(2) 0.000(2) -0.003(2) 0.007(2)
C22B 0.082(4) 0.054(3) 0.030(2) 0.009(2) 0.008(2) 0.004(3)
C23B 0.060(3) 0.051(3) 0.037(3) 0.002(2) -0.001(2) 0.010(3)
C24B 0.058(3) 0.047(3) 0.041(3) -0.005(2) -0.009(2) 0.003(2)
C31B 0.048(3) 0.052(3) 0.037(2) 0.012(2) 0.016(2) 0.013(2)
C32B 0.074(4) 0.066(4) 0.043(3) -0.003(3) 0.028(3) 0.005(3)
C33B 0.079(4) 0.030(3) 0.049(3) 0.001(2) 0.018(3) 0.015(3)
C34B 0.054(3) 0.067(4) 0.046(3) 0.011(3) 0.018(2) 0.016(3)
B1B 0.024(2) 0.026(3) 0.024(2) 0.0007(19) -0.0009(18) 0.0025(19)
C41B 0.026(2) 0.026(2) 0.0216(19) 0.0011(17) 0.0094(16) 0.0009(17)
C42B 0.030(2) 0.030(2) 0.027(2) -0.0015(18) 0.0040(17) 0.0022(18)
F42B 0.0288(12) 0.0417(15) 0.0300(12) -0.0077(11) 0.0067(10) 0.0062(11)
C43B 0.024(2) 0.060(3) 0.037(2) -0.015(2) 0.0016(18) 0.010(2)
F43B 0.0284(13) 0.097(2) 0.0570(17) -0.0292(17) -0.0062(12) 0.0288(14)
C44B 0.023(2) 0.069(4) 0.043(3) -0.010(3) -0.013(2) 0.007(2)
F44B 0.0370(15) 0.129(3) 0.0596(18) -0.0453(19) -0.0184(14) 0.0167(17)
C45B 0.030(2) 0.044(3) 0.030(2) -0.011(2) 0.0046(18) 0.000(2)
F45B 0.0378(14) 0.068(2) 0.0394(14) -0.0271(14) -0.0028(11) 0.0054(13)
C46B 0.0214(19) 0.029(2) 0.034(2) 0.0005(19) 0.0098(17) 0.0059(18)
F46B 0.0346(13) 0.0449(16) 0.0318(12) -0.0115(11) 0.0031(10) 0.0098(11)
C51B 0.028(2) 0.017(2) 0.030(2) -0.0009(17) 0.0061(17) -0.0007(17)
C52B 0.032(2) 0.027(2) 0.029(2) -0.0092(18) 0.0015(18) 0.0020(18)
F52B 0.0297(12) 0.0380(15) 0.0332(12) -0.0038(11) 0.0016(10) -0.0064(11)
C53B 0.037(2) 0.026(2) 0.035(2) 0.0047(19) 0.014(2) 0.0028(19)
F53B 0.0405(13) 0.0417(16) 0.0378(13) 0.0065(12) 0.0155(11) -0.0030(12)
C54B 0.048(3) 0.036(3) 0.020(2) -0.0034(18) 0.0085(19) 0.005(2)
F54B 0.0624(17) 0.0542(18) 0.0254(12) -0.0018(12) 0.0114(11) -0.0016(14)
C55B 0.037(2) 0.028(2) 0.024(2) -0.0074(18) -0.0042(19) -0.0029(19)
F55B 0.0642(17) 0.0541(18) 0.0308(13) -0.0084(13) -0.0044(12) -0.0173(15)
C56B 0.033(2) 0.033(2) 0.031(2) -0.0042(19) 0.0038(18) -0.0040(19)
F56B 0.0339(13) 0.0455(15) 0.0325(12) -0.0029(11) 0.0008(10) -0.0135(12)
C61B 0.0244(19) 0.026(2) 0.0225(19) -0.0041(17) 0.0044(15) -0.0002(17)
C62B 0.022(2) 0.033(3) 0.030(2) 0.0010(18) 0.0019(16) -0.0053(18)
F62B 0.0322(13) 0.0284(14) 0.0572(15) 0.0024(12) 0.0086(11) -0.0061(11)
C63B 0.043(3) 0.017(2) 0.039(2) -0.0025(19) 0.001(2) 0.000(2)
F63B 0.0526(16) 0.0239(15) 0.084(2) 0.0036(14) 0.0059(14) 0.0003(12)
C64B 0.027(2) 0.031(3) 0.049(3) -0.007(2) -0.004(2) 0.0097(19)
F64B 0.0434(15) 0.0361(16) 0.083(2) -0.0036(14) 0.0017(14) 0.0188(13)
C65B 0.031(2) 0.033(3) 0.040(2) -0.003(2) 0.0049(19) 0.005(2)
F65B 0.0256(13) 0.0486(17) 0.0817(19) 0.0008(14) 0.0173(12) 0.0097(12)
C66B 0.037(2) 0.023(2) 0.033(2) -0.0026(18) 0.0017(18) 0.0030(19)
F66B 0.0284(12) 0.0307(14) 0.0549(15) 0.0048(12) 0.0088(11) -0.0009(11)

loop_
_atom_type_symbol
_atom_type_description
_atom_type_scat_dispersion_real
_atom_type_scat_dispersion_imag
_atom_type_scat_source
C C 0.0033 0.0016 'International Tables Vol C Tables 4.2.6.8 and 6.1.1.4'
H H 0.0000 0.0000 'International Tables Vol C Tables 4.2.6.8 and 6.1.1.4'
B B 0.0013 0.0007 'International Tables Vol C Tables 4.2.6.8 and 6.1.1.4'
F F 0.0171 0.0103 'International Tables Vol C Tables 4.2.6.8 and 6.1.1.4'
P P 0.1023 0.0942 'International Tables Vol C Tables 4.2.6.8 and 6.1.1.4'

loop_
_geom_angle_atom_site_label_1
_geom_angle_atom_site_label_2
_geom_angle_atom_site_label_3
_geom_angle
_geom_angle_site_symmetry_1
_geom_angle_site_symmetry_3
_geom_angle_publ_flag
C2A C1A P1A 124.1(3) . . ?
C3A C2A C5A 120.4(4) . . ?
C3A C2A C1A 122.9(4) . . ?
C5A C2A C1A 116.6(4) . . ?
C2A C3A C4A 125.7(4) . . ?
C2A C3A C6A 119.0(4) . . ?
C4A C3A C6A 115.3(3) . . ?
C3A C4A B1A 117.1(3) . . ?
C1A P1A C11A 112.38(18) . . ?
C1A P1A C31A 101.66(19) . . ?
C11A P1A C31A 111.76(19) . . ?
C1A P1A C21A 109.90(19) . . ?
C11A P1A C21A 110.6(2) . . ?
C31A P1A C21A 110.24(19) . . ?
C12A C11A C14A 109.8(4) . . ?
C12A C11A C13A 107.1(3) . . ?
C14A C11A C13A 106.3(4) . . ?
C12A C11A P1A 111.8(3) . . ?
C14A C11A P1A 110.7(3) . . ?
C13A C11A P1A 110.8(3) . . ?
C24A C21A C22A 108.2(4) . . ?
C24A C21A C23A 106.3(4) . . ?
C22A C21A C23A 108.0(4) . . ?
C24A C21A P1A 111.8(3) . . ?
C22A C21A P1A 110.8(3) . . ?
C23A C21A P1A 111.6(3) . . ?
C33A C31A C32A 108.7(3) . . ?
C33A C31A C34A 105.8(4) . . ?
C32A C31A C34A 107.8(3) . . ?
C33A C31A P1A 110.0(3) . . ?
C32A C31A P1A 113.1(3) . . ?
C34A C31A P1A 111.3(3) . . ?
C61A B1A C51A 103.6(3) . . ?
C61A B1A C41A 111.1(3) . . ?
C51A B1A C41A 114.1(3) . . ?
C61A B1A C4A 109.0(3) . . ?
C51A B1A C4A 116.2(3) . . ?
C41A B1A C4A 102.9(3) . . ?
C42A C41A C46A 112.7(4) . . ?
C42A C41A B1A 127.5(4) . . ?
C46A C41A B1A 119.0(3) . . ?
F42A C42A C43A 114.9(4) . . ?
F42A C42A C41A 120.6(3) . . ?
C43A C42A C41A 124.4(4) . . ?
F43A C43A C44A 120.6(4) . . ?
F43A C43A C42A 120.6(4) . . ?
C44A C43A C42A 118.8(4) . . ?
C45A C44A F44A 121.4(4) . . ?
C45A C44A C43A 119.9(4) . . ?
F44A C44A C43A 118.7(4) . . ?
C44A C45A F45A 121.2(4) . . ?
C44A C45A C46A 120.0(4) . . ?
F45A C45A C46A 118.8(4) . . ?
F46A C46A C45A 116.3(4) . . ?
F46A C46A C41A 119.5(3) . . ?
C45A C46A C41A 124.2(4) . . ?
C56A C51A C52A 112.0(4) . . ?
C56A C51A B1A 128.0(4) . . ?
C52A C51A B1A 119.7(4) . . ?
F52A C52A C53A 114.8(4) . . ?
F52A C52A C51A 119.1(3) . . ?
C53A C52A C51A 126.2(4) . . ?
F53A C53A C54A 119.6(4) . . ?
F53A C53A C52A 121.2(4) . . ?
C54A C53A C52A 119.1(4) . . ?
F54A C54A C53A 121.7(4) . . ?
F54A C54A C55A 119.8(4) . . ?
C53A C54A C55A 118.6(4) . . ?
F55A C55A C54A 119.7(4) . . ?
F55A C55A C56A 121.2(4) . . ?
C54A C55A C56A 119.2(4) . . ?
F56A C56A C51A 122.2(4) . . ?
F56A C56A C55A 112.9(4) . . ?
C51A C56A C55A 125.0(4) . . ?
C62A C61A C66A 112.7(4) . . ?
C62A C61A B1A 126.3(3) . . ?
C66A C61A B1A 120.8(4) . . ?
F62A C62A C61A 121.9(4) . . ?
F62A C62A C63A 113.8(4) . . ?
C61A C62A C63A 124.3(4) . . ?
F63A C63A C64A 120.0(4) . . ?
F63A C63A C62A 120.4(4) . . ?
C64A C63A C62A 119.5(4) . . ?
F64A C64A C65A 121.7(4) . . ?
F64A C64A C63A 119.5(4) . . ?
C65A C64A C63A 118.8(4) . . ?
F65A C65A C64A 119.3(4) . . ?
F65A C65A C66A 120.5(4) . . ?
C64A C65A C66A 120.2(4) . . ?
F66A C66A C65A 116.2(3) . . ?
F66A C66A C61A 119.4(4) . . ?
C65A C66A C61A 124.4(4) . . ?
C2B C1B P1B 124.7(3) . . ?
C3B C2B C5B 122.0(3) . . ?
C3B C2B C1B 121.5(4) . . ?
C5B C2B C1B 116.0(3) . . ?
C2B C3B C6B 121.6(4) . . ?
C2B C3B C4B 124.9(3) . . ?
C6B C3B C4B 113.4(3) . . ?
C3B C4B B1B 117.2(3) . . ?
C1B P1B C11B 111.62(19) . . ?
C1B P1B C21B 107.5(2) . . ?
C11B P1B C21B 111.8(2) . . ?
C1B P1B C31B 104.4(2) . . ?
C11B P1B C31B 111.1(2) . . ?
C21B P1B C31B 110.1(2) . . ?
C12B C11B C13B 108.3(4) . . ?
C12B C11B C14B 108.5(4) . . ?
C13B C11B C14B 105.7(4) . . ?
C12B C11B P1B 112.1(3) . . ?
C13B C11B P1B 111.9(3) . . ?
C14B C11B P1B 110.1(3) . . ?
C23B C21B C24B 107.8(4) . . ?
C23B C21B C22B 107.8(4) . . ?
C24B C21B C22B 107.8(4) . . ?
C23B C21B P1B 109.5(3) . . ?
C24B C21B P1B 110.6(3) . . ?
C22B C21B P1B 113.2(3) . . ?
C32B C31B C33B 108.6(4) . . ?
C32B C31B C34B 108.5(4) . . ?
C33B C31B C34B 106.7(4) . . ?
C32B C31B P1B 111.3(4) . . ?
C33B C31B P1B 111.2(3) . . ?
C34B C31B P1B 110.5(3) . . ?
C41B B1B C4B 105.4(3) . . ?
C41B B1B C51B 113.1(3) . . ?
C4B B1B C51B 114.3(3) . . ?
C41B B1B C61B 110.8(3) . . ?
C4B B1B C61B 110.6(3) . . ?
C51B B1B C61B 102.7(3) . . ?
C46B C41B C42B 112.7(3) . . ?
C46B C41B B1B 125.7(3) . . ?
C42B C41B B1B 120.8(3) . . ?
F42B C42B C43B 114.9(3) . . ?
F42B C42B C41B 121.0(3) . . ?
C43B C42B C41B 124.1(4) . . ?
F43B C43B C44B 119.6(3) . . ?
F43B C43B C42B 120.6(4) . . ?
C44B C43B C42B 119.8(4) . . ?
C43B C44B F44B 121.7(4) . . ?
C43B C44B C45B 119.4(4) . . ?
F44B C44B C45B 118.9(4) . . ?
F45B C45B C46B 121.0(3) . . ?
F45B C45B C44B 120.4(3) . . ?
C46B C45B C44B 118.6(4) . . ?
C45B C46B F46B 114.8(3) . . ?
C45B C46B C41B 125.4(4) . . ?
F46B C46B C41B 119.8(3) . . ?
C52B C51B C56B 111.8(3) . . ?
C52B C51B B1B 127.0(3) . . ?
C56B C51B B1B 120.9(3) . . ?
F52B C52B C53B 114.7(4) . . ?
F52B C52B C51B 120.6(3) . . ?
C53B C52B C51B 124.7(4) . . ?
F53B C53B C54B 119.2(4) . . ?
F53B C53B C52B 120.9(4) . . ?
C54B C53B C52B 119.9(4) . . ?
F54B C54B C55B 121.0(4) . . ?
F54B C54B C53B 120.7(4) . . ?
C55B C54B C53B 118.2(4) . . ?
F55B C55B C56B 120.4(4) . . ?
F55B C55B C54B 119.1(3) . . ?
C56B C55B C54B 120.5(4) . . ?
F56B C56B C55B 115.8(3) . . ?
F56B C56B C51B 119.4(3) . . ?
C55B C56B C51B 124.8(4) . . ?
C62B C61B C66B 111.4(3) . . ?
C62B C61B B1B 121.3(3) . . ?
C66B C61B B1B 127.2(3) . . ?
C61B C62B F62B 117.9(3) . . ?
C61B C62B C63B 127.0(4) . . ?
F62B C62B C63B 115.1(3) . . ?
F63B C63B C64B 119.9(4) . . ?
F63B C63B C62B 121.5(4) . . ?
C64B C63B C62B 118.5(4) . . ?
F64B C64B C65B 119.8(4) . . ?
F64B C64B C63B 120.8(4) . . ?
C65B C64B C63B 119.4(4) . . ?
F65B C65B C64B 119.8(4) . . ?
F65B C65B C66B 120.5(4) . . ?
C64B C65B C66B 119.7(4) . . ?
F66B C66B C65B 114.0(3) . . ?
F66B C66B C61B 122.1(3) . . ?
C65B C66B C61B 123.9(4) . . ?

loop_
_geom_bond_atom_site_label_1
_geom_bond_atom_site_label_2
_geom_bond_distance
_geom_bond_site_symmetry_2
_geom_bond_publ_flag
C1A C2A 1.521(5) . ?
C1A P1A 1.846(4) . ?
C2A C3A 1.327(5) . ?
C2A C5A 1.512(6) . ?
C3A C4A 1.507(6) . ?
C3A C6A 1.514(5) . ?
C4A B1A 1.667(6) . ?
P1A C11A 1.887(4) . ?
P1A C31A 1.894(4) . ?
P1A C21A 1.897(4) . ?
C11A C12A 1.534(6) . ?
C11A C14A 1.550(6) . ?
C11A C13A 1.559(6) . ?
C21A C24A 1.533(7) . ?
C21A C22A 1.535(6) . ?
C21A C23A 1.542(7) . ?
C31A C33A 1.531(6) . ?
C31A C32A 1.543(6) . ?
C31A C34A 1.563(6) . ?
B1A C61A 1.656(6) . ?
B1A C51A 1.658(6) . ?
B1A C41A 1.666(6) . ?
C41A C42A 1.381(6) . ?
C41A C46A 1.398(6) . ?
C42A F42A 1.359(4) . ?
C42A C43A 1.380(6) . ?
C43A F43A 1.343(5) . ?
C43A C44A 1.377(6) . ?
C44A C45A 1.330(6) . ?
C44A F44A 1.372(5) . ?
C45A F45A 1.363(5) . ?
C45A C46A 1.374(6) . ?
C46A F46A 1.365(5) . ?
C51A C56A 1.375(6) . ?
C51A C52A 1.388(6) . ?
C52A F52A 1.369(5) . ?
C52A C53A 1.371(6) . ?
C53A F53A 1.358(5) . ?
C53A C54A 1.364(6) . ?
C54A F54A 1.353(5) . ?
C54A C55A 1.388(7) . ?
C55A F55A 1.337(5) . ?
C55A C56A 1.390(6) . ?
C56A F56A 1.348(5) . ?
C61A C62A 1.385(6) . ?
C61A C66A 1.396(5) . ?
C62A F62A 1.342(5) . ?
C62A C63A 1.399(6) . ?
C63A F63A 1.351(5) . ?
C63A C64A 1.371(6) . ?
C64A F64A 1.354(5) . ?
C64A C65A 1.360(7) . ?
C65A F65A 1.359(5) . ?
C65A C66A 1.383(6) . ?
C66A F66A 1.356(5) . ?
C1B C2B 1.520(5) . ?
C1B P1B 1.863(4) . ?
C2B C3B 1.356(5) . ?
C2B C5B 1.512(6) . ?
C3B C6B 1.508(5) . ?
C3B C4B 1.518(5) . ?
C4B B1B 1.662(6) . ?
P1B C11B 1.889(5) . ?
P1B C21B 1.895(4) . ?
P1B C31B 1.907(5) . ?
C11B C12B 1.522(7) . ?
C11B C13B 1.538(6) . ?
C11B C14B 1.543(7) . ?
C21B C23B 1.517(7) . ?
C21B C24B 1.528(7) . ?
C21B C22B 1.547(7) . ?
C31B C32B 1.534(6) . ?
C31B C33B 1.545(7) . ?
C31B C34B 1.546(6) . ?
B1B C41B 1.661(5) . ?
B1B C51B 1.663(6) . ?
B1B C61B 1.669(6) . ?
C41B C46B 1.386(5) . ?
C41B C42B 1.392(5) . ?
C42B F42B 1.340(4) . ?
C42B C43B 1.376(5) . ?
C43B F43B 1.350(5) . ?
C43B C44B 1.360(6) . ?
C44B F44B 1.364(5) . ?
C44B C45B 1.379(6) . ?
C45B F45B 1.350(5) . ?
C45B C46B 1.368(5) . ?
C46B F46B 1.370(4) . ?
C51B C52B 1.389(5) . ?
C51B C56B 1.408(5) . ?
C52B F52B 1.362(4) . ?
C52B C53B 1.382(5) . ?
C53B F53B 1.354(4) . ?
C53B C54B 1.370(6) . ?
C54B F54B 1.345(4) . ?
C54B C55B 1.366(6) . ?
C55B F55B 1.350(4) . ?
C55B C56B 1.356(5) . ?
C56B F56B 1.351(5) . ?
C61B C62B 1.369(6) . ?
C61B C66B 1.411(5) . ?
C62B F62B 1.371(4) . ?
C62B C63B 1.374(6) . ?
C63B F63B 1.348(5) . ?
C63B C64B 1.366(6) . ?
C64B F64B 1.357(5) . ?
C64B C65B 1.361(6) . ?
C65B F65B 1.343(5) . ?
C65B C66B 1.390(6) . ?
C66B F66B 1.352(5) . ?
